data_7234553
loop_
_publ_author_name
'Pachaiyappan Rajamalli'
'Natarajan Senthilkumar'
'Parthasarathy Gandeepan'
'Chen-Zheng Ren-Wu'
'Hao-Wu Lin'
'Chien-Hong Cheng'

_publ_section_title
;
 A thermally activated delayed blue fluorescent emitter with reversible
 externally tunable emission
;
_journal_name_full 'Journal of Materials Chemistry C'
_journal_page_first 900
_journal_page_last 904
_journal_paper_doi 10.1039/C5TC03943F
_journal_volume 4
_journal_year 2016
_chemical_formula_sum 'C36 H23 N3 O'
_chemical_formula_weight 513.57
_space_group_crystal_system monoclinic
_space_group_IT_number 14
_space_group_name_Hall '-P 2ybc'
_space_group_name_H-M_alt 'P 1 21/c 1'
_atom_sites_solution_hydrogens geom
_cell_angle_alpha 90
_cell_angle_beta 91.472(2)
_cell_angle_gamma 90
_cell_formula_units_Z 8
_cell_length_a 27.2477(11)
_cell_length_b 21.3076(11)
_cell_length_c 8.9486(4)
_cell_measurement_reflns_used 3619
_cell_measurement_temperature 296(2)
_cell_measurement_theta_max 21.7306
_cell_measurement_theta_min 2.4387
_cell_volume 5193.7(4)
_computing_cell_refinement 'SAINT V8.34A (Bruker AXS Inc., 2013)'
_computing_data_collection 'APEX2 (Bruker AXS, 2010)'
_computing_data_reduction 'SAINT V8.34A (Bruker AXS Inc., 2013)'
_computing_molecular_graphics 'SHELXTL (Sheldrick, 2008)'
_computing_publication_material SHELXTL
_computing_structure_refinement 'SHELXL-2014/6 (Sheldrick, 2014)'
_diffrn_ambient_temperature 296(2)
_diffrn_detector_area_resol_mean 8.3333
_diffrn_measured_fraction_theta_full 0.957
_diffrn_measured_fraction_theta_max 0.955
_diffrn_measurement_device_type 'Bruker APEX-II CCD'
_diffrn_measurement_method '\f and \w scans'
_diffrn_radiation_type MoK\a
_diffrn_radiation_wavelength 0.71073
_diffrn_reflns_av_R_equivalents 0.0945
_diffrn_reflns_av_unetI/netI 0.1030
_diffrn_reflns_Laue_measured_fraction_full 0.957
_diffrn_reflns_Laue_measured_fraction_max 0.955
_diffrn_reflns_limit_h_max 32
_diffrn_reflns_limit_h_min 0
_diffrn_reflns_limit_k_max 0
_diffrn_reflns_limit_k_min -25
_diffrn_reflns_limit_l_max 10
_diffrn_reflns_limit_l_min -10
_diffrn_reflns_number 8640
_diffrn_reflns_point_group_measured_fraction_full 0.957
_diffrn_reflns_point_group_measured_fraction_max 0.955
_diffrn_reflns_theta_full 25.000
_diffrn_reflns_theta_max 25.065
_diffrn_reflns_theta_min 0.748
_exptl_absorpt_coefficient_mu 0.080
_exptl_absorpt_correction_T_max 0.9484
_exptl_absorpt_correction_T_min 0.3165
_exptl_absorpt_correction_type multi-scan
_exptl_absorpt_process_details 'SADABS V2014/4 (Bruker AXS Inc.)'
_exptl_crystal_colour 'Pale Yellow'
_exptl_crystal_density_diffrn 1.314
_exptl_crystal_density_meas ?
_exptl_crystal_density_method 'not measured'
_exptl_crystal_description Lump
_exptl_crystal_F_000 2144
_exptl_crystal_size_max 0.25
_exptl_crystal_size_mid 0.20
_exptl_crystal_size_min 0.17
_refine_diff_density_max 0.317
_refine_diff_density_min -0.309
_refine_diff_density_rms 0.093
_refine_ls_extinction_coef 0.0074(9)
_refine_ls_extinction_expression Fc^*^=kFc[1+0.001xFc^2^\l^3^/sin(2\q)]^-1/4^
_refine_ls_extinction_method SHELXL
_refine_ls_goodness_of_fit_ref 1.057
_refine_ls_hydrogen_treatment constr
_refine_ls_matrix_type full
_refine_ls_number_parameters 723
_refine_ls_number_reflns 8640
_refine_ls_number_restraints 0
_refine_ls_restrained_S_all 1.057
_refine_ls_R_factor_all 0.1153
_refine_ls_R_factor_gt 0.0752
_refine_ls_shift/su_max 0.026
_refine_ls_shift/su_mean 0.003
_refine_ls_structure_factor_coef Fsqd
_refine_ls_weighting_details 'w=1/[\s^2^(Fo^2^)+(0.1144P)^2^+0.1190P] where P=(Fo^2^+2Fc^2^)/3'
_refine_ls_weighting_scheme calc
_refine_ls_wR_factor_gt 0.1821
_refine_ls_wR_factor_ref 0.2194
_reflns_Friedel_coverage 0.000
_reflns_Friedel_fraction_full .
_reflns_Friedel_fraction_max .
_reflns_number_gt 5805
_reflns_number_total 8640
_reflns_threshold_expression 'I > 2\s(I)'
_cod_data_source_file J-Mater-Chem-C-2016-4-900.cif
_cod_data_source_block T5
_cod_depositor_comments
;
The following automatic conversions were performed:

data item '_exptl_crystal_density_meas' value 'not measured' was
changed to '?' -- the value is perceived as not measured.

Automatic conversion script
Id: cif_fix_values 6909 2019-04-08 15:41:33Z antanas 
;
_cod_original_sg_symbol_H-M 'P 21/c'
_cod_database_code 7234553
_shelx_space_group_comment
;
The symmetry employed for this shelxl refinement is uniquely defined
by the following loop, which should always be used as a source of
symmetry information in preference to the above space-group names.
They are only intended as comments.
;
_shelxl_version_number 2014/6

loop_
_space_group_symop_operation_xyz
'x, y, z'
'-x, y+1/2, -z+1/2'
'-x, -y, -z'
'x, -y-1/2, z-1/2'

loop_
_atom_site_label
_atom_site_type_symbol
_atom_site_fract_x
_atom_site_fract_y
_atom_site_fract_z
_atom_site_U_iso_or_equiv
_atom_site_adp_type
_atom_site_occupancy
_atom_site_site_symmetry_order
_atom_site_calc_flag
_atom_site_refinement_flags_posn
_atom_site_refinement_flags_adp
_atom_site_refinement_flags_occupancy
_atom_site_disorder_assembly
_atom_site_disorder_group
C1 C 0.40317(14) 0.62882(18) 0.2154(5) 0.0466(11) Uani 1 1 d . . . . .
C2 C 0.42371(15) 0.61194(19) 0.3525(5) 0.0538(11) Uani 1 1 d . . . . .
H2 H 0.4576 0.6101 0.3678 0.065 Uiso 1 1 calc R U . . .
C3 C 0.39204(17) 0.5980(2) 0.4657(6) 0.0663(13) Uani 1 1 d . . . . .
H3 H 0.4048 0.5864 0.5590 0.080 Uiso 1 1 calc R U . . .
C4 C 0.34161(16) 0.6010(2) 0.4428(6) 0.0653(13) Uani 1 1 d . . . . .
H4 H 0.3212 0.5908 0.5209 0.078 Uiso 1 1 calc R U . . .
C5 C 0.32135(16) 0.6183(2) 0.3091(6) 0.0602(13) Uani 1 1 d . . . . .
H5 H 0.2874 0.6198 0.2953 0.072 Uiso 1 1 calc R U . . .
C6 C 0.35198(15) 0.63389(18) 0.1928(5) 0.0464(11) Uani 1 1 d . . . . .
C7 C 0.34405(14) 0.65716(17) 0.0429(5) 0.0459(11) Uani 1 1 d . . . . .
C8 C 0.30206(16) 0.6736(2) -0.0394(6) 0.0585(12) Uani 1 1 d . . . . .
H8 H 0.2713 0.6698 0.0022 0.070 Uiso 1 1 calc R U . . .
C9 C 0.30644(17) 0.6956(2) -0.1836(7) 0.0646(13) Uani 1 1 d . . . . .
H9 H 0.2784 0.7064 -0.2393 0.077 Uiso 1 1 calc R U . . .
C10 C 0.35210(16) 0.70189(18) -0.2458(6) 0.0635(13) Uani 1 1 d . . . . .
H10 H 0.3544 0.7169 -0.3429 0.076 Uiso 1 1 calc R U . . .
C11 C 0.39404(16) 0.6861(2) -0.1660(6) 0.0604(13) Uani 1 1 d . . . . .
H11 H 0.4247 0.6900 -0.2082 0.073 Uiso 1 1 calc R U . . .
C12 C 0.38950(15) 0.66436(18) -0.0212(5) 0.0472(11) Uani 1 1 d . . . . .
C13 C 0.47784(13) 0.64864(18) 0.0637(5) 0.0480(10) Uani 1 1 d . . . . .
C14 C 0.49976(13) 0.70465(17) 0.0225(5) 0.0476(10) Uani 1 1 d . . . . .
H14 H 0.4803 0.7395 0.0000 0.057 Uiso 1 1 calc R U . . .
C15 C 0.55043(13) 0.70904(17) 0.0145(5) 0.0489(10) Uani 1 1 d . . . . .
C16 C 0.57902(14) 0.65637(18) 0.0415(5) 0.0483(10) Uani 1 1 d . . . . .
H16 H 0.6130 0.6590 0.0373 0.058 Uiso 1 1 calc R U . . .
C17 C 0.55700(13) 0.59973(18) 0.0749(5) 0.0479(10) Uani 1 1 d . . . . .
C18 C 0.50616(14) 0.59581(19) 0.0880(5) 0.0497(11) Uani 1 1 d . . . . .
H18 H 0.4915 0.5579 0.1129 0.060 Uiso 1 1 calc R U . . .
C19 C 0.58621(15) 0.5413(2) 0.1019(6) 0.0569(12) Uani 1 1 d . . . . .
C20 C 0.63508(15) 0.53289(19) 0.0295(6) 0.0533(11) Uani 1 1 d . . . . .
C21 C 0.64513(16) 0.5565(2) -0.1093(6) 0.0648(13) Uani 1 1 d . . . . .
H21 H 0.6216 0.5795 -0.1630 0.078 Uiso 1 1 calc R U . . .
C22 C 0.69046(19) 0.5456(3) -0.1668(7) 0.0874(17) Uani 1 1 d . . . . .
H22 H 0.6963 0.5612 -0.2619 0.105 Uiso 1 1 calc R U . . .
C23 C 0.71612(18) 0.4925(2) 0.0347(8) 0.0761(16) Uani 1 1 d . . . . .
H23 H 0.7407 0.4704 0.0859 0.091 Uiso 1 1 calc R U . . .
C24 C 0.67169(15) 0.49924(18) 0.1030(6) 0.0610(12) Uani 1 1 d . . . . .
H24 H 0.6665 0.4816 0.1963 0.073 Uiso 1 1 calc R U . . .
C25 C 0.55810(15) 0.82554(18) 0.0423(5) 0.0516(11) Uani 1 1 d . . . . .
C26 C 0.52033(15) 0.8393(2) 0.1380(6) 0.0592(12) Uani 1 1 d . . . . .
H26 H 0.5007 0.8075 0.1753 0.071 Uiso 1 1 calc R U . . .
C27 C 0.51263(18) 0.9008(2) 0.1764(6) 0.0657(13) Uani 1 1 d . . . . .
H27 H 0.4869 0.9111 0.2381 0.079 Uiso 1 1 calc R U . . .
C28 C 0.54285(19) 0.9476(2) 0.1239(6) 0.0761(15) Uani 1 1 d . . . . .
H28 H 0.5368 0.9892 0.1489 0.091 Uiso 1 1 calc R U . . .
C29 C 0.58226(19) 0.9332(2) 0.0345(6) 0.0710(14) Uani 1 1 d . . . . .
H29 H 0.6029 0.9648 0.0014 0.085 Uiso 1 1 calc R U . . .
C30 C 0.59051(15) 0.87114(19) -0.0050(5) 0.0554(11) Uani 1 1 d . . . . .
C31 C 0.62708(14) 0.8412(2) -0.0918(6) 0.0594(12) Uani 1 1 d . . . . .
C32 C 0.66880(17) 0.8619(2) -0.1629(7) 0.0767(15) Uani 1 1 d . . . . .
H32 H 0.6785 0.9036 -0.1542 0.092 Uiso 1 1 calc R U . . .
C33 C 0.69562(17) 0.8210(3) -0.2457(8) 0.096(2) Uani 1 1 d . . . . .
H33 H 0.7237 0.8350 -0.2924 0.115 Uiso 1 1 calc R U . . .
C34 C 0.68126(16) 0.7590(3) -0.2603(8) 0.0856(18) Uani 1 1 d . . . . .
H34 H 0.6990 0.7323 -0.3209 0.103 Uiso 1 1 calc R U . . .
C35 C 0.64085(14) 0.7357(2) -0.1864(6) 0.0704(15) Uani 1 1 d . . . . .
H35 H 0.6320 0.6937 -0.1939 0.084 Uiso 1 1 calc R U . . .
C36 C 0.61434(13) 0.77724(19) -0.1015(6) 0.0539(11) Uani 1 1 d . . . . .
C37 C 1.10977(14) 0.66328(18) 0.4694(5) 0.0462(10) Uani 1 1 d . . . . .
C38 C 1.10433(16) 0.6849(2) 0.3240(6) 0.0608(13) Uani 1 1 d . . . . .
H38 H 1.0734 0.6888 0.2783 0.073 Uiso 1 1 calc R U . . .
C39 C 1.14630(16) 0.70066(19) 0.2487(6) 0.0666(13) Uani 1 1 d . . . . .
H39 H 1.1437 0.7152 0.1509 0.080 Uiso 1 1 calc R U . . .
C40 C 1.19220(17) 0.6949(2) 0.3178(7) 0.0679(14) Uani 1 1 d . . . . .
H40 H 1.2200 0.7064 0.2661 0.081 Uiso 1 1 calc R U . . .
C41 C 1.19734(16) 0.6726(2) 0.4599(6) 0.0620(13) Uani 1 1 d . . . . .
H41 H 1.2285 0.6682 0.5032 0.074 Uiso 1 1 calc R U . . .
C42 C 1.15634(14) 0.65629(17) 0.5410(5) 0.0458(11) Uani 1 1 d . . . . .
C43 C 1.14806(14) 0.63311(18) 0.6883(5) 0.0472(11) Uani 1 1 d . . . . .
C44 C 1.17937(16) 0.6185(2) 0.8089(6) 0.0617(13) Uani 1 1 d . . . . .
H44 H 1.2132 0.6213 0.8000 0.074 Uiso 1 1 calc R U . . .
C45 C 1.15931(18) 0.5998(2) 0.9414(6) 0.0703(14) Uani 1 1 d . . . . .
H45 H 1.1799 0.5890 1.0219 0.084 Uiso 1 1 calc R U . . .
C46 C 1.10896(17) 0.5968(2) 0.9560(6) 0.0628(12) Uani 1 1 d . . . . .
H46 H 1.0963 0.5853 1.0475 0.075 Uiso 1 1 calc R U . . .
C47 C 1.07714(16) 0.61051(19) 0.8382(6) 0.0575(12) Uani 1 1 d . . . . .
H47 H 1.0433 0.6083 0.8487 0.069 Uiso 1 1 calc R U . . .
C48 C 1.09728(14) 0.62773(18) 0.7042(5) 0.0462(10) Uani 1 1 d . . . . .
C49 C 1.02297(13) 0.64675(18) 0.5440(5) 0.0477(10) Uani 1 1 d . . . . .
C50 C 0.99504(14) 0.59377(19) 0.5710(5) 0.0490(10) Uani 1 1 d . . . . .
H50 H 1.0101 0.5566 0.6015 0.059 Uiso 1 1 calc R U . . .
C51 C 0.94449(13) 0.59660(18) 0.5522(5) 0.0470(10) Uani 1 1 d . . . . .
C52 C 0.92186(14) 0.65234(17) 0.5098(5) 0.0447(10) Uani 1 1 d . . . . .
H52 H 0.8878 0.6544 0.5006 0.054 Uiso 1 1 calc R U . . .
C53 C 0.95000(13) 0.70478(17) 0.4811(5) 0.0451(10) Uani 1 1 d . . . . .
C54 C 1.00101(14) 0.70166(18) 0.4951(5) 0.0494(10) Uani 1 1 d . . . . .
H54 H 1.0201 0.7363 0.4718 0.059 Uiso 1 1 calc R U . . .
C55 C 0.91565(15) 0.5380(2) 0.5858(5) 0.0541(11) Uani 1 1 d . . . . .
C56 C 0.86509(14) 0.52994(19) 0.5190(5) 0.0532(12) Uani 1 1 d . . . . .
C57 C 0.82971(15) 0.49914(19) 0.5994(6) 0.0636(13) Uani 1 1 d . . . . .
H57 H 0.8374 0.4830 0.6937 0.076 Uiso 1 1 calc R U . . .
C58 C 0.78333(18) 0.4927(2) 0.5390(8) 0.0773(16) Uani 1 1 d . . . . .
H58 H 0.7600 0.4729 0.5965 0.093 Uiso 1 1 calc R U . . .
N6 N 0.76939(16) 0.5126(2) 0.4047(8) 0.0916(15) Uani 1 1 d . . . . .
C59 C 0.80395(18) 0.5400(3) 0.3256(8) 0.0886(17) Uani 1 1 d . . . . .
H59 H 0.7956 0.5533 0.2293 0.106 Uiso 1 1 calc R U . . .
C60 C 0.85165(17) 0.5500(2) 0.3777(6) 0.0681(14) Uani 1 1 d . . . . .
H60 H 0.8743 0.5701 0.3180 0.082 Uiso 1 1 calc R U . . .
C62 C 0.88553(13) 0.7718(2) 0.3519(5) 0.0527(11) Uani 1 1 d . . . . .
C63 C 0.86017(14) 0.7295(2) 0.2612(6) 0.0630(13) Uani 1 1 d . . . . .
H63 H 0.8700 0.6878 0.2562 0.076 Uiso 1 1 calc R U . . .
C64 C 0.81985(15) 0.7505(3) 0.1780(7) 0.0789(15) Uani 1 1 d . . . . .
H64 H 0.8034 0.7230 0.1134 0.095 Uiso 1 1 calc R U . . .
C65 C 0.80353(17) 0.8129(3) 0.1899(7) 0.0861(18) Uani 1 1 d . . . . .
H65 H 0.7757 0.8261 0.1363 0.103 Uiso 1 1 calc R U . . .
C66 C 0.82863(16) 0.8543(3) 0.2805(7) 0.0761(16) Uani 1 1 d . . . . .
H66 H 0.8178 0.8955 0.2883 0.091 Uiso 1 1 calc R U . . .
C67 C 0.87034(15) 0.8350(2) 0.3611(6) 0.0591(12) Uani 1 1 d . . . . .
C68 C 0.90557(16) 0.8663(2) 0.4556(6) 0.0572(12) Uani 1 1 d . . . . .
C69 C 0.9115(2) 0.9286(2) 0.5043(7) 0.0800(16) Uani 1 1 d . . . . .
H69 H 0.8893 0.9595 0.4734 0.096 Uiso 1 1 calc R U . . .
C70 C 0.9502(2) 0.9433(2) 0.5971(7) 0.0799(16) Uani 1 1 d . . . . .
H70 H 0.9551 0.9849 0.6254 0.096 Uiso 1 1 calc R U . . .
C71 C 0.98171(19) 0.8984(2) 0.6494(6) 0.0678(13) Uani 1 1 d . . . . .
H71 H 1.0068 0.9096 0.7165 0.081 Uiso 1 1 calc R U . . .
C72 C 0.97728(16) 0.8370(2) 0.6053(5) 0.0602(12) Uani 1 1 d . . . . .
H72 H 0.9989 0.8066 0.6422 0.072 Uiso 1 1 calc R U . . .
C61 C 0.94017(15) 0.82122(19) 0.5056(5) 0.0516(11) Uani 1 1 d . . . . .
N1 N 0.42595(11) 0.64619(15) 0.0820(4) 0.0487(9) Uani 1 1 d . . . . .
N2 N 0.57236(10) 0.76731(13) -0.0180(4) 0.0510(9) Uani 1 1 d . . . . .
N3 N 0.72617(17) 0.5151(2) -0.0986(7) 0.0905(15) Uani 1 1 d . . . . .
N4 N 1.07414(11) 0.64504(15) 0.5696(4) 0.0500(9) Uani 1 1 d . . . . .
N5 N 0.92734(10) 0.76309(15) 0.4416(4) 0.0514(9) Uani 1 1 d . . . . .
O1 O 0.57084(11) 0.49951(15) 0.1788(5) 0.0882(12) Uani 1 1 d . . . . .
O2 O 0.93337(11) 0.49762(14) 0.6641(5) 0.0815(11) Uani 1 1 d . . . . .

loop_
_atom_site_aniso_label
_atom_site_aniso_U_11
_atom_site_aniso_U_22
_atom_site_aniso_U_33
_atom_site_aniso_U_23
_atom_site_aniso_U_13
_atom_site_aniso_U_12
C1 0.038(2) 0.036(2) 0.067(3) -0.010(2) 0.012(2) 0.0011(18)
C2 0.041(2) 0.050(3) 0.070(3) -0.003(2) 0.004(2) 0.0036(19)
C3 0.068(3) 0.059(3) 0.072(3) -0.004(3) 0.008(3) 0.005(2)
C4 0.050(3) 0.076(3) 0.071(3) -0.008(3) 0.020(2) 0.000(2)
C5 0.042(3) 0.062(3) 0.078(3) -0.007(3) 0.017(2) -0.008(2)
C6 0.040(2) 0.031(2) 0.068(3) -0.010(2) 0.008(2) -0.0035(18)
C7 0.032(2) 0.033(2) 0.073(3) -0.008(2) 0.006(2) -0.0027(17)
C8 0.039(2) 0.055(3) 0.081(3) -0.005(3) 0.001(2) 0.004(2)
C9 0.047(3) 0.055(3) 0.091(4) 0.006(3) -0.011(3) 0.007(2)
C10 0.066(3) 0.048(3) 0.075(3) 0.010(2) -0.005(3) 0.002(2)
C11 0.049(3) 0.056(3) 0.076(3) 0.010(3) 0.011(2) -0.003(2)
C12 0.039(2) 0.035(2) 0.067(3) -0.001(2) 0.002(2) 0.0033(18)
C13 0.033(2) 0.046(2) 0.066(3) 0.003(2) 0.0066(19) -0.0028(18)
C14 0.0308(19) 0.045(2) 0.067(3) 0.003(2) 0.0091(18) 0.0047(16)
C15 0.040(2) 0.038(2) 0.069(3) 0.000(2) 0.008(2) 0.0003(17)
C16 0.031(2) 0.046(2) 0.068(3) 0.003(2) 0.0095(19) -0.0024(18)
C17 0.036(2) 0.043(2) 0.064(3) 0.002(2) 0.0048(19) 0.0058(18)
C18 0.034(2) 0.044(2) 0.071(3) -0.001(2) 0.0072(19) -0.0038(18)
C19 0.043(2) 0.044(3) 0.084(3) 0.005(3) 0.009(2) -0.0019(19)
C20 0.041(2) 0.043(2) 0.075(3) -0.009(2) -0.004(2) 0.0018(19)
C21 0.050(3) 0.064(3) 0.081(4) -0.002(3) 0.003(2) 0.015(2)
C22 0.083(4) 0.087(4) 0.093(4) -0.007(3) 0.028(3) 0.014(3)
C23 0.054(3) 0.065(3) 0.109(5) -0.023(3) -0.015(3) 0.023(2)
C24 0.061(3) 0.043(3) 0.079(3) -0.005(2) -0.010(2) 0.013(2)
C25 0.047(2) 0.042(2) 0.065(3) 0.007(2) 0.000(2) 0.0063(19)
C26 0.054(3) 0.047(3) 0.078(3) -0.001(3) 0.014(2) 0.004(2)
C27 0.063(3) 0.060(3) 0.073(3) -0.008(3) -0.006(2) 0.008(2)
C28 0.092(4) 0.049(3) 0.087(4) -0.004(3) -0.008(3) 0.006(3)
C29 0.080(3) 0.048(3) 0.084(4) 0.008(3) -0.006(3) -0.008(3)
C30 0.051(3) 0.049(3) 0.066(3) 0.011(2) -0.005(2) -0.003(2)
C31 0.039(2) 0.060(3) 0.079(3) 0.015(3) 0.002(2) -0.004(2)
C32 0.056(3) 0.064(3) 0.110(4) 0.026(3) 0.008(3) -0.010(2)
C33 0.047(3) 0.097(4) 0.146(6) 0.033(4) 0.033(4) -0.004(3)
C34 0.048(2) 0.088(4) 0.122(5) 0.013(4) 0.034(3) 0.013(3)
C35 0.040(2) 0.070(4) 0.102(4) 0.004(3) 0.018(3) 0.006(2)
C36 0.038(2) 0.049(3) 0.075(3) 0.011(2) 0.005(2) -0.0020(19)
C37 0.033(2) 0.038(2) 0.068(3) 0.000(2) 0.006(2) 0.0006(18)
C38 0.041(2) 0.066(3) 0.075(3) 0.008(3) 0.002(2) -0.001(2)
C39 0.064(3) 0.056(3) 0.081(3) 0.006(3) 0.011(3) -0.004(2)
C40 0.051(3) 0.054(3) 0.099(4) 0.001(3) 0.023(3) -0.011(2)
C41 0.037(2) 0.054(3) 0.095(4) -0.002(3) 0.008(2) -0.002(2)
C42 0.032(2) 0.031(2) 0.074(3) -0.005(2) 0.002(2) -0.0036(16)
C43 0.036(2) 0.035(2) 0.070(3) -0.008(2) 0.001(2) -0.0027(18)
C44 0.038(2) 0.063(3) 0.083(4) -0.006(3) -0.008(2) -0.002(2)
C45 0.071(3) 0.066(3) 0.074(3) -0.001(3) -0.011(3) 0.006(3)
C46 0.064(3) 0.057(3) 0.067(3) -0.006(3) 0.003(2) 0.005(2)
C47 0.048(3) 0.055(3) 0.070(3) -0.007(3) 0.006(2) -0.001(2)
C48 0.035(2) 0.039(2) 0.064(3) -0.005(2) -0.003(2) 0.0049(18)
C49 0.031(2) 0.050(2) 0.063(3) -0.002(2) 0.0056(18) 0.0018(18)
C50 0.039(2) 0.045(3) 0.063(3) 0.000(2) 0.0033(19) 0.0027(18)
C51 0.037(2) 0.044(2) 0.061(3) -0.003(2) 0.0066(18) 0.0011(18)
C52 0.032(2) 0.045(2) 0.057(2) -0.005(2) 0.0058(18) -0.0004(17)
C53 0.034(2) 0.045(2) 0.056(3) -0.002(2) 0.0024(17) 0.0065(17)
C54 0.041(2) 0.043(2) 0.064(3) -0.002(2) 0.0013(19) -0.0037(18)
C55 0.043(2) 0.047(3) 0.072(3) -0.005(2) 0.006(2) 0.001(2)
C56 0.045(2) 0.038(2) 0.076(3) -0.011(2) 0.006(2) -0.0034(19)
C57 0.055(3) 0.053(3) 0.084(3) -0.007(3) 0.014(2) -0.014(2)
C58 0.054(3) 0.065(3) 0.113(5) -0.020(4) 0.021(3) -0.015(3)
N6 0.056(2) 0.081(3) 0.137(5) -0.016(3) 0.006(3) -0.016(3)
C59 0.074(4) 0.088(4) 0.103(4) -0.006(4) -0.019(3) -0.018(3)
C60 0.060(3) 0.068(3) 0.076(3) -0.010(3) -0.003(3) -0.014(2)
C62 0.033(2) 0.065(3) 0.060(3) 0.009(2) 0.012(2) -0.002(2)
C63 0.040(2) 0.075(4) 0.075(3) 0.015(3) 0.011(2) -0.004(2)
C64 0.044(2) 0.109(4) 0.083(3) 0.014(3) 0.005(3) -0.011(3)
C65 0.044(3) 0.105(5) 0.109(5) 0.049(4) 0.006(3) 0.003(3)
C66 0.045(3) 0.082(4) 0.102(4) 0.038(3) 0.011(3) 0.007(3)
C67 0.045(2) 0.056(3) 0.077(3) 0.021(3) 0.022(2) 0.014(2)
C68 0.050(3) 0.054(3) 0.068(3) 0.017(2) 0.021(2) 0.008(2)
C69 0.094(4) 0.045(3) 0.102(4) 0.016(3) 0.029(4) 0.017(3)
C70 0.103(4) 0.045(3) 0.093(4) 0.002(3) 0.020(4) 0.001(3)
C71 0.077(3) 0.057(3) 0.070(3) -0.006(3) 0.013(3) -0.011(3)
C72 0.059(3) 0.057(3) 0.064(3) 0.001(3) 0.006(2) 0.003(2)
C61 0.049(2) 0.045(3) 0.061(3) 0.007(2) 0.016(2) 0.010(2)
N1 0.0284(17) 0.052(2) 0.066(2) 0.0046(19) 0.0084(16) -0.0007(15)
N2 0.0377(17) 0.036(2) 0.080(2) 0.0055(18) 0.0179(17) 0.0013(14)
N3 0.062(3) 0.088(4) 0.123(4) -0.016(3) 0.015(3) 0.018(3)
N4 0.0295(17) 0.054(2) 0.066(2) 0.0027(19) 0.0036(16) 0.0003(15)
N5 0.0380(17) 0.048(2) 0.068(2) 0.0046(19) 0.0021(17) 0.0042(15)
O1 0.068(2) 0.057(2) 0.141(4) 0.029(2) 0.027(2) 0.0076(16)
O2 0.0641(19) 0.0532(19) 0.126(3) 0.024(2) -0.010(2) 0.0004(16)

loop_
_atom_type_symbol
_atom_type_description
_atom_type_scat_dispersion_real
_atom_type_scat_dispersion_imag
_atom_type_scat_source
C C 0.0033 0.0016 'International Tables Vol C Tables 4.2.6.8 and 6.1.1.4'
H H 0.0000 0.0000 'International Tables Vol C Tables 4.2.6.8 and 6.1.1.4'
N N 0.0061 0.0033 'International Tables Vol C Tables 4.2.6.8 and 6.1.1.4'
O O 0.0106 0.0060 'International Tables Vol C Tables 4.2.6.8 and 6.1.1.4'

loop_
_geom_angle_atom_site_label_1
_geom_angle_atom_site_label_2
_geom_angle_atom_site_label_3
_geom_angle
_geom_angle_site_symmetry_1
_geom_angle_site_symmetry_3
C2 C1 C6 121.6(4) . .
C2 C1 N1 130.0(4) . .
C6 C1 N1 108.3(4) . .
C3 C2 C1 117.4(4) . .
C3 C2 H2 121.3 . .
C1 C2 H2 121.3 . .
C2 C3 C4 121.2(5) . .
C2 C3 H3 119.4 . .
C4 C3 H3 119.4 . .
C5 C4 C3 121.5(5) . .
C5 C4 H4 119.3 . .
C3 C4 H4 119.3 . .
C4 C5 C6 119.1(4) . .
C4 C5 H5 120.4 . .
C6 C5 H5 120.4 . .
C5 C6 C1 119.1(4) . .
C5 C6 C7 134.4(4) . .
C1 C6 C7 106.5(4) . .
C12 C7 C8 119.0(4) . .
C12 C7 C6 108.0(4) . .
C8 C7 C6 133.0(4) . .
C9 C8 C7 119.4(5) . .
C9 C8 H8 120.3 . .
C7 C8 H8 120.3 . .
C8 C9 C10 120.6(5) . .
C8 C9 H9 119.7 . .
C10 C9 H9 119.7 . .
C11 C10 C9 120.8(5) . .
C11 C10 H10 119.6 . .
C9 C10 H10 119.6 . .
C10 C11 C12 118.4(4) . .
C10 C11 H11 120.8 . .
C12 C11 H11 120.8 . .
C11 C12 C7 121.8(4) . .
C11 C12 N1 129.4(4) . .
C7 C12 N1 108.9(4) . .
C18 C13 C14 120.0(3) . .
C18 C13 N1 120.3(3) . .
C14 C13 N1 119.7(3) . .
C15 C14 C13 120.4(3) . .
C15 C14 H14 119.8 . .
C13 C14 H14 119.8 . .
C16 C15 C14 119.5(4) . .
C16 C15 N2 120.7(3) . .
C14 C15 N2 119.8(3) . .
C15 C16 C17 120.0(4) . .
C15 C16 H16 120.0 . .
C17 C16 H16 120.0 . .
C16 C17 C18 120.5(4) . .
C16 C17 C19 122.0(3) . .
C18 C17 C19 117.5(4) . .
C13 C18 C17 119.4(4) . .
C13 C18 H18 120.3 . .
C17 C18 H18 120.3 . .
O1 C19 C17 121.1(4) . .
O1 C19 C20 118.7(4) . .
C17 C19 C20 120.2(4) . .
C21 C20 C24 117.5(5) . .
C21 C20 C19 123.0(4) . .
C24 C20 C19 119.5(5) . .
C22 C21 C20 118.7(5) . .
C22 C21 H21 120.7 . .
C20 C21 H21 120.7 . .
N3 C22 C21 125.1(6) . .
N3 C22 H22 117.4 . .
C21 C22 H22 117.4 . .
N3 C23 C24 124.5(5) . .
N3 C23 H23 117.7 . .
C24 C23 H23 117.7 . .
C23 C24 C20 118.4(5) . .
C23 C24 H24 120.8 . .
C20 C24 H24 120.8 . .
C30 C25 C26 121.9(4) . .
C30 C25 N2 108.4(4) . .
C26 C25 N2 129.6(4) . .
C27 C26 C25 118.5(4) . .
C27 C26 H26 120.8 . .
C25 C26 H26 120.8 . .
C26 C27 C28 120.5(5) . .
C26 C27 H27 119.7 . .
C28 C27 H27 119.7 . .
C27 C28 C29 120.8(5) . .
C27 C28 H28 119.6 . .
C29 C28 H28 119.6 . .
C30 C29 C28 119.3(5) . .
C30 C29 H29 120.4 . .
C28 C29 H29 120.4 . .
C25 C30 C29 118.8(4) . .
C25 C30 C31 108.1(4) . .
C29 C30 C31 133.1(4) . .
C32 C31 C36 118.8(4) . .
C32 C31 C30 134.2(4) . .
C36 C31 C30 106.9(4) . .
C33 C32 C31 120.1(5) . .
C33 C32 H32 119.9 . .
C31 C32 H32 119.9 . .
C32 C33 C34 120.4(5) . .
C32 C33 H33 119.8 . .
C34 C33 H33 119.8 . .
C33 C34 C35 121.4(5) . .
C33 C34 H34 119.3 . .
C35 C34 H34 119.3 . .
C36 C35 C34 117.7(5) . .
C36 C35 H35 121.1 . .
C34 C35 H35 121.2 . .
C35 C36 N2 130.0(4) . .
C35 C36 C31 121.4(4) . .
N2 C36 C31 108.5(4) . .
C38 C37 N4 129.7(4) . .
C38 C37 C42 122.2(4) . .
N4 C37 C42 108.1(4) . .
C39 C38 C37 117.9(4) . .
C39 C38 H38 121.0 . .
C37 C38 H38 121.0 . .
C38 C39 C40 120.6(5) . .
C38 C39 H39 119.7 . .
C40 C39 H39 119.7 . .
C41 C40 C39 121.2(5) . .
C41 C40 H40 119.4 . .
C39 C40 H40 119.4 . .
C40 C41 C42 120.6(5) . .
C40 C41 H41 119.7 . .
C42 C41 H41 119.7 . .
C41 C42 C37 117.4(4) . .
C41 C42 C43 135.6(4) . .
C37 C42 C43 107.0(4) . .
C44 C43 C48 119.4(4) . .
C44 C43 C42 133.0(4) . .
C48 C43 C42 107.5(4) . .
C45 C44 C43 118.9(4) . .
C45 C44 H44 120.6 . .
C43 C44 H44 120.6 . .
C44 C45 C46 120.8(5) . .
C44 C45 H45 119.6 . .
C46 C45 H45 119.6 . .
C47 C46 C45 121.6(5) . .
C47 C46 H46 119.2 . .
C45 C46 H46 119.2 . .
C46 C47 C48 117.7(4) . .
C46 C47 H47 121.2 . .
C48 C47 H47 121.2 . .
C47 C48 N4 129.7(4) . .
C47 C48 C43 121.7(4) . .
N4 C48 C43 108.5(4) . .
C54 C49 C50 120.7(3) . .
C54 C49 N4 119.5(3) . .
C50 C49 N4 119.8(4) . .
C51 C50 C49 119.5(4) . .
C51 C50 H50 120.3 . .
C49 C50 H50 120.3 . .
C50 C51 C52 120.3(4) . .
C50 C51 C55 117.5(4) . .
C52 C51 C55 122.2(3) . .
C53 C52 C51 119.9(3) . .
C53 C52 H52 120.1 . .
C51 C52 H52 120.1 . .
C52 C53 C54 120.1(4) . .
C52 C53 N5 120.7(3) . .
C54 C53 N5 119.2(3) . .
C49 C54 C53 119.5(4) . .
C49 C54 H54 120.3 . .
C53 C54 H54 120.3 . .
O2 C55 C56 120.1(4) . .
O2 C55 C51 120.3(4) . .
C56 C55 C51 119.6(4) . .
C60 C56 C57 117.0(4) . .
C60 C56 C55 123.5(4) . .
C57 C56 C55 119.5(4) . .
C58 C57 C56 119.4(5) . .
C58 C57 H57 120.3 . .
C56 C57 H57 120.3 . .
N6 C58 C57 124.6(5) . .
N6 C58 H58 117.7 . .
C57 C58 H58 117.7 . .
C58 N6 C59 115.8(5) . .
N6 C59 C60 124.1(6) . .
N6 C59 H59 118.0 . .
C60 C59 H59 118.0 . .
C56 C60 C59 119.1(5) . .
C56 C60 H60 120.4 . .
C59 C60 H60 120.4 . .
C63 C62 N5 129.9(4) . .
C63 C62 C67 120.8(4) . .
N5 C62 C67 109.3(4) . .
C62 C63 C64 118.8(5) . .
C62 C63 H63 120.6 . .
C64 C63 H63 120.6 . .
C63 C64 C65 120.8(6) . .
C63 C64 H64 119.6 . .
C65 C64 H64 119.6 . .
C66 C65 C64 119.9(5) . .
C66 C65 H65 120.0 . .
C64 C65 H65 120.0 . .
C65 C66 C67 120.4(5) . .
C65 C66 H66 119.8 . .
C67 C66 H66 119.8 . .
C66 C67 C62 119.2(5) . .
C66 C67 C68 134.2(5) . .
C62 C67 C68 106.6(4) . .
C69 C68 C61 118.3(5) . .
C69 C68 C67 134.0(5) . .
C61 C68 C67 107.7(4) . .
C70 C69 C68 119.2(5) . .
C70 C69 H69 120.4 . .
C68 C69 H69 120.4 . .
C69 C70 C71 121.3(5) . .
C69 C70 H70 119.3 . .
C71 C70 H70 119.3 . .
C70 C71 C72 121.5(5) . .
C70 C71 H71 119.3 . .
C72 C71 H71 119.3 . .
C71 C72 C61 118.5(4) . .
C71 C72 H72 120.7 . .
C61 C72 H72 120.7 . .
C72 C61 N5 130.7(4) . .
C72 C61 C68 121.0(4) . .
N5 C61 C68 108.3(4) . .
C12 N1 C1 108.2(3) . .
C12 N1 C13 127.2(4) . .
C1 N1 C13 124.4(4) . .
C36 N2 C25 108.0(3) . .
C36 N2 C15 126.9(3) . .
C25 N2 C15 124.9(3) . .
C22 N3 C23 115.7(5) . .
C37 N4 C48 108.8(3) . .
C37 N4 C49 126.2(4) . .
C48 N4 C49 124.9(4) . .
C62 N5 C61 108.1(3) . .
C62 N5 C53 127.0(3) . .
C61 N5 C53 124.4(3) . .

loop_
_geom_bond_atom_site_label_1
_geom_bond_atom_site_label_2
_geom_bond_distance
_geom_bond_site_symmetry_2
C1 C2 1.383(6) .
C1 C6 1.408(6) .
C1 N1 1.409(5) .
C2 C3 1.380(6) .
C2 H2 0.9300 .
C3 C4 1.385(6) .
C3 H3 0.9300 .
C4 C5 1.357(7) .
C4 H4 0.9300 .
C5 C6 1.390(6) .
C5 H5 0.9300 .
C6 C7 1.441(6) .
C7 C12 1.387(6) .
C7 C8 1.390(6) .
C8 C9 1.381(8) .
C8 H8 0.9300 .
C9 C10 1.382(7) .
C9 H9 0.9300 .
C10 C11 1.374(6) .
C10 H10 0.9300 .
C11 C12 1.385(7) .
C11 H11 0.9300 .
C12 N1 1.394(5) .
C13 C18 1.379(5) .
C13 C14 1.389(5) .
C13 N1 1.429(5) .
C14 C15 1.387(5) .
C14 H14 0.9300 .
C15 C16 1.384(5) .
C15 N2 1.412(4) .
C16 C17 1.384(5) .
C16 H16 0.9300 .
C17 C18 1.396(5) .
C17 C19 1.494(5) .
C18 H18 0.9300 .
C19 O1 1.207(5) .
C19 C20 1.507(6) .
C20 C21 1.374(7) .
C20 C24 1.381(6) .
C21 C22 1.370(6) .
C21 H21 0.9300 .
C22 N3 1.308(7) .
C22 H22 0.9300 .
C23 N3 1.322(8) .
C23 C24 1.378(7) .
C23 H23 0.9300 .
C24 H24 0.9300 .
C25 C30 1.386(6) .
C25 C26 1.387(6) .
C25 N2 1.412(5) .
C26 C27 1.373(6) .
C26 H26 0.9300 .
C27 C28 1.383(7) .
C27 H27 0.9300 .
C28 C29 1.390(7) .
C28 H28 0.9300 .
C29 C30 1.388(6) .
C29 H29 0.9300 .
C30 C31 1.430(6) .
C31 C32 1.389(6) .
C31 C36 1.408(6) .
C32 C33 1.367(8) .
C32 H32 0.9300 .
C33 C34 1.383(8) .
C33 H33 0.9300 .
C34 C35 1.390(6) .
C34 H34 0.9300 .
C35 C36 1.382(6) .
C35 H35 0.9300 .
C36 N2 1.398(5) .
C37 C38 1.385(7) .
C37 N4 1.394(5) .
C37 C42 1.415(5) .
C38 C39 1.383(6) .
C38 H38 0.9300 .
C39 C40 1.386(7) .
C39 H39 0.9300 .
C40 C41 1.361(8) .
C40 H40 0.9300 .
C41 C42 1.392(6) .
C41 H41 0.9300 .
C42 C43 1.431(7) .
C43 C44 1.393(6) .
C43 C48 1.399(5) .
C44 C45 1.377(7) .
C44 H44 0.9300 .
C45 C46 1.383(6) .
C45 H45 0.9300 .
C46 C47 1.379(6) .
C46 H46 0.9300 .
C47 C48 1.382(7) .
C47 H47 0.9300 .
C48 N4 1.394(5) .
C49 C54 1.380(5) .
C49 C50 1.386(5) .
C49 N4 1.408(5) .
C50 C51 1.385(5) .
C50 H50 0.9300 .
C51 C52 1.387(5) .
C51 C55 1.509(6) .
C52 C53 1.383(5) .
C52 H52 0.9300 .
C53 C54 1.394(5) .
C53 N5 1.428(5) .
C54 H54 0.9300 .
C55 O2 1.203(5) .
C55 C56 1.498(6) .
C56 C60 1.375(7) .
C56 C57 1.384(6) .
C57 C58 1.369(7) .
C57 H57 0.9300 .
C58 N6 1.320(8) .
C58 H58 0.9300 .
N6 C59 1.328(7) .
C59 C60 1.386(6) .
C59 H59 0.9300 .
C60 H60 0.9300 .
C62 C63 1.385(6) .
C62 N5 1.389(5) .
C62 C67 1.413(6) .
C63 C64 1.385(6) .
C63 H63 0.9300 .
C64 C65 1.408(8) .
C64 H64 0.9300 .
C65 C66 1.368(8) .
C65 H65 0.9300 .
C66 C67 1.392(6) .
C66 H66 0.9300 .
C67 C68 1.428(7) .
C68 C69 1.406(6) .
C68 C61 1.410(5) .
C69 C70 1.360(7) .
C69 H69 0.9300 .
C70 C71 1.362(7) .
C70 H70 0.9300 .
C71 C72 1.371(6) .
C71 H71 0.9300 .
C72 C61 1.373(6) .
C72 H72 0.9300 .
C61 N5 1.405(5) .
